data_7031499
loop_
_publ_author_name
'Pajerowski, Daniel M.'
'Li, Quan'
'Hyun, Jason'
'Dennis, Cindi L.'
'Phelan, Daniel'
'Yan, Pengfei'
'Chen, Peng'
'Li, Guangming'

_publ_section_title
;
 Chloride-bridged, defect-dicubane {Ln4} core clusters: syntheses, crystal
 structures and magnetic properties.
;
_journal_issue 31
_journal_name_full 'Dalton transactions (Cambridge, England : 2003)'
_journal_page_first 11973
_journal_page_last 11980
_journal_paper_doi 10.1039/c4dt01329h
_journal_volume 43
_journal_year 2014
_chemical_formula_moiety 'C12 H50 Cl6 Gd4 O14, 2(C H4 O), 4(Cl) '
_chemical_formula_sum 'C14 H58 Cl10 Gd4 O16'
_chemical_formula_weight 1466.10
_chemical_name_systematic
;
 ?
;
_space_group_IT_number 2
_symmetry_cell_setting triclinic
_symmetry_space_group_name_Hall '-P 1'
_symmetry_space_group_name_H-M 'P -1'
_atom_sites_solution_hydrogens geom
_atom_sites_solution_primary direct
_atom_sites_solution_secondary difmap
_audit_creation_method SHELXL-97
_cell_angle_alpha 87.65(3)
_cell_angle_beta 86.18(3)
_cell_angle_gamma 62.59(3)
_cell_formula_units_Z 1
_cell_length_a 10.357(2)
_cell_length_b 10.675(2)
_cell_length_c 11.716(2)
_cell_measurement_reflns_used 11327
_cell_measurement_temperature 293(2)
_cell_measurement_theta_max 27.48
_cell_measurement_theta_min 3.49
_cell_volume 1147.3(5)
_computing_cell_refinement 'Bruker FRAMBO'
_computing_data_collection 'Bruker FRAMBO'
_computing_data_reduction 'Bruker SHELXTL'
_computing_molecular_graphics 'Bruker SHELXTL'
_computing_publication_material 'Bruker SHELXTL'
_computing_structure_refinement 'SHELXL-97 (Sheldrick, 1997)'
_computing_structure_solution 'Bruker SHELXTL'
_diffrn_ambient_temperature 293(2)
_diffrn_measured_fraction_theta_full 0.989
_diffrn_measured_fraction_theta_max 0.989
_diffrn_measurement_device_type 'multiwire proportional'
_diffrn_measurement_method 'phi and omega scans'
_diffrn_radiation_monochromator graphite
_diffrn_radiation_source 'fine-focus sealed tube'
_diffrn_radiation_type MoK\a
_diffrn_radiation_wavelength 0.71073
_diffrn_reflns_av_R_equivalents 0.0622
_diffrn_reflns_av_unetI/netI 0.0799
_diffrn_reflns_limit_h_max 13
_diffrn_reflns_limit_h_min -11
_diffrn_reflns_limit_k_max 13
_diffrn_reflns_limit_k_min -13
_diffrn_reflns_limit_l_max 15
_diffrn_reflns_limit_l_min -15
_diffrn_reflns_number 11327
_diffrn_reflns_theta_full 27.48
_diffrn_reflns_theta_max 27.48
_diffrn_reflns_theta_min 3.49
_exptl_absorpt_coefficient_mu 6.336
_exptl_absorpt_correction_T_max 0.439
_exptl_absorpt_correction_T_min 0.221
_exptl_absorpt_correction_type multi-scan
_exptl_absorpt_process_details sadabs(Sheldrick,1996)
_exptl_crystal_colour colorless
_exptl_crystal_density_diffrn 2.122
_exptl_crystal_density_method 'not measured'
_exptl_crystal_description block
_exptl_crystal_F_000 696
_exptl_crystal_size_max 0.3
_exptl_crystal_size_mid 0.21
_exptl_crystal_size_min 0.13
_refine_diff_density_max 1.146
_refine_diff_density_min -0.883
_refine_diff_density_rms 0.168
_refine_ls_extinction_method none
_refine_ls_goodness_of_fit_ref 1.057
_refine_ls_hydrogen_treatment mixed
_refine_ls_matrix_type full
_refine_ls_number_parameters 211
_refine_ls_number_reflns 5193
_refine_ls_number_restraints 14
_refine_ls_restrained_S_all 1.059
_refine_ls_R_factor_all 0.0394
_refine_ls_R_factor_gt 0.0332
_refine_ls_shift/su_max 0.001
_refine_ls_shift/su_mean 0.000
_refine_ls_structure_factor_coef Fsqd
_refine_ls_weighting_details 'calc w=1/[\s^2^(Fo^2^)+(0.0000P)^2^+0.8444P] where P=(Fo^2^+2Fc^2^)/3'
_refine_ls_weighting_scheme calc
_refine_ls_wR_factor_gt 0.0834
_refine_ls_wR_factor_ref 0.0861
_reflns_number_gt 4459
_reflns_number_total 5248
_reflns_threshold_expression >2sigma(I)
_cod_data_source_file c4dt01329h1.cif
_cod_data_source_block d
_cod_depositor_comments
;
The following automatic conversions were performed:

'_refine_ls_hydrogen_treatment' value 'MIXED' changed to 'mixed'
according to
/usr/data/users/saulius/crontab/automatic-downloads/rss-feeds/RSC/lib/dictionaries/cif_core.dic
dictionary named 'cif_core.dic' version 2.4.2 from 2011-04-26.

Automatic conversion script
Id: cif_fix_values 2281 2013-09-26 08:29:07Z andrius 

 Adding full bibliography for 7031499--7031501.cif.
;
_cod_original_cell_volume 1147.3(4)
_cod_original_formula_sum ' C14 H58 Cl10 Gd4 O16 '
_cod_database_code 7031499

loop_
_symmetry_equiv_pos_as_xyz
'x, y, z'
'-x, -y, -z'

loop_
_atom_site_label
_atom_site_type_symbol
_atom_site_fract_x
_atom_site_fract_y
_atom_site_fract_z
_atom_site_U_iso_or_equiv
_atom_site_adp_type
_atom_site_occupancy
_atom_site_symmetry_multiplicity
_atom_site_calc_flag
_atom_site_refinement_flags
Gd1 Gd -0.04362(3) 0.37836(3) 0.428826(17) 0.02108(8) Uani 1 1 d .
Gd2 Gd -0.17006(3) 0.44798(3) 0.759450(17) 0.02371(8) Uani 1 1 d .
C1 C -0.4655(9) 0.7503(9) 0.6703(8) 0.090(3) Uani 1 1 d .
H1A H -0.5682 0.8052 0.6871 0.135 Uiso 1 1 calc R
H1B H -0.4487 0.7185 0.5928 0.135 Uiso 1 1 calc R
H1C H -0.4175 0.8073 0.6802 0.135 Uiso 1 1 calc R
C1M C 0.3734(13) -0.0436(12) 0.1070(8) 0.105(4) Uani 1 1 d U
H103 H 0.4293 -0.0859 0.0376 0.158 Uiso 1 1 d R
H101 H 0.3904 0.0335 0.1262 0.158 Uiso 1 1 d R
H102 H 0.2718 -0.0106 0.0929 0.158 Uiso 1 1 d R
C2 C -0.2636(12) 0.6188(10) 1.0302(6) 0.091(3) Uani 1 1 d .
H2A H -0.2661 0.5936 1.1096 0.137 Uiso 1 1 calc R
H2B H -0.3586 0.6893 1.0106 0.137 Uiso 1 1 calc R
H2C H -0.1949 0.6554 1.0163 0.137 Uiso 1 1 calc R
C3 C 0.0590(9) 0.1544(8) 0.9197(5) 0.060(2) Uani 1 1 d .
H3A H 0.1593 0.0845 0.9170 0.090 Uiso 1 1 calc R
H3B H -0.0020 0.1091 0.9161 0.090 Uiso 1 1 calc R
H3C H 0.0360 0.2058 0.9897 0.090 Uiso 1 1 calc R
C4 C 0.2630(9) 0.0436(8) 0.4103(7) 0.063(2) Uani 1 1 d .
H4A H 0.3304 -0.0253 0.4606 0.095 Uiso 1 1 calc R
H4B H 0.3152 0.0741 0.3546 0.095 Uiso 1 1 calc R
H4C H 0.2128 0.0024 0.3721 0.095 Uiso 1 1 calc R
C5 C -0.0916(10) 0.0882(8) 0.3393(6) 0.063(2) Uani 1 1 d .
H5A H -0.1372 0.0658 0.2802 0.095 Uiso 1 1 calc R
H5B H -0.1326 0.0772 0.4127 0.095 Uiso 1 1 calc R
H5C H 0.0112 0.0259 0.3348 0.095 Uiso 1 1 calc R
C6 C -0.4087(8) 0.5559(9) 0.3667(7) 0.060(2) Uani 1 1 d .
H6A H -0.4738 0.6374 0.3248 0.090 Uiso 1 1 calc R
H6B H -0.4415 0.5653 0.4460 0.090 Uiso 1 1 calc R
H6C H -0.4069 0.4728 0.3367 0.090 Uiso 1 1 calc R
O1 O -0.4093(5) 0.6318(5) 0.7458(4) 0.0440(11) Uani 1 1 d .
H302 H -0.4787 0.6293 0.7872 0.053 Uiso 1 1 d R
O2 O -0.2211(6) 0.4978(6) 0.9625(3) 0.0558(14) Uani 1 1 d .
H200 H -0.1541 0.4291 0.9967 0.067 Uiso 1 1 d R
O3 O -0.3002(6) 0.3267(5) 0.8466(3) 0.0494(13) Uani 1 1 d .
H2O3 H -0.2789 0.3403 0.9122 0.059 Uiso 1 1 d R
O4 O -0.1155(5) 0.2288(5) 0.3251(3) 0.0393(11) Uani 1 1 d .
H1O4 H -0.1902 0.2810 0.2884 0.047 Uiso 1 1 d R
O5 O 0.1608(5) 0.1609(5) 0.4746(3) 0.0417(10) Uani 1 1 d .
H1O5 H 0.1830 0.1562 0.5437 0.050 Uiso 1 1 d R
O6 O -0.2685(5) 0.5449(5) 0.3561(3) 0.0402(11) Uani 1 1 d .
H400 H -0.2601 0.6150 0.3265 0.048 Uiso 1 1 d R
O7 O 0.0349(5) 0.2486(5) 0.8257(3) 0.0447(11) Uani 1 1 d D
O1M O 0.4113(7) -0.1485(7) 0.1911(4) 0.0741(18) Uani 1 1 d U
H111 H 0.3500 -0.1596 0.2388 0.089 Uiso 1 1 d R
Cl1 Cl -0.3075(2) 0.2989(2) 0.11240(11) 0.0496(4) Uani 1 1 d .
Cl2 Cl 0.32386(18) 0.14934(18) 0.68969(14) 0.0460(4) Uani 1 1 d .
Cl3 Cl 0.0748(2) 0.35367(19) 0.20111(11) 0.0453(4) Uani 1 1 d .
Cl4 Cl -0.20137(18) 0.29025(17) 0.59086(10) 0.0354(3) Uani 1 1 d .
Cl5 Cl -0.0091(4) 0.5823(4) 0.3828(3) 0.0477(8) Uani 0.50 1 d P
Cl6 Cl 0.1355(4) 0.4602(4) 0.4172(3) 0.0481(8) Uani 0.50 1 d P
H7 H 0.111(5) 0.218(8) 0.780(5) 0.072 Uiso 1 1 d D

loop_
_atom_site_aniso_label
_atom_site_aniso_U_11
_atom_site_aniso_U_22
_atom_site_aniso_U_33
_atom_site_aniso_U_23
_atom_site_aniso_U_13
_atom_site_aniso_U_12
Gd1 0.02239(16) 0.02229(16) 0.02055(12) -0.00102(9) 0.00045(10) -0.01211(13)
Gd2 0.02460(16) 0.02767(17) 0.01969(12) 0.00032(9) 0.00255(10) -0.01323(13)
C1 0.047(5) 0.061(7) 0.134(8) 0.050(6) 0.009(5) -0.006(5)
C1M 0.130(8) 0.088(7) 0.088(6) 0.032(5) -0.029(6) -0.041(6)
C2 0.145(10) 0.080(7) 0.055(4) -0.033(4) 0.051(5) -0.062(8)
C3 0.064(5) 0.052(5) 0.044(4) 0.021(3) -0.007(4) -0.011(4)
C4 0.056(5) 0.034(4) 0.091(5) -0.020(4) 0.023(4) -0.015(4)
C5 0.088(7) 0.038(5) 0.071(4) 0.004(4) -0.026(5) -0.033(5)
C6 0.030(4) 0.066(6) 0.084(5) 0.023(4) -0.011(4) -0.023(4)
O1 0.031(3) 0.038(3) 0.056(2) 0.010(2) 0.005(2) -0.012(2)
O2 0.089(4) 0.059(4) 0.0274(19) -0.0061(19) 0.012(2) -0.043(3)
O3 0.066(3) 0.073(4) 0.0292(19) 0.007(2) -0.004(2) -0.049(3)
O4 0.057(3) 0.044(3) 0.0331(19) 0.0064(18) -0.013(2) -0.036(3)
O5 0.046(3) 0.031(3) 0.039(2) -0.0061(18) -0.0004(19) -0.010(2)
O6 0.030(2) 0.045(3) 0.054(2) 0.014(2) -0.012(2) -0.023(2)
O7 0.041(3) 0.044(3) 0.035(2) 0.0112(19) -0.0029(19) -0.009(2)
O1M 0.095(5) 0.078(5) 0.066(3) 0.017(3) -0.022(3) -0.054(4)
Cl1 0.0516(11) 0.0758(13) 0.0286(6) 0.0051(7) 0.0033(6) -0.0367(10)
Cl2 0.0342(9) 0.0386(10) 0.0608(9) 0.0026(7) -0.0078(7) -0.0124(8)
Cl3 0.0673(12) 0.0585(11) 0.0300(6) -0.0153(6) 0.0150(7) -0.0469(10)
Cl4 0.0477(9) 0.0444(9) 0.0289(6) -0.0049(5) 0.0065(6) -0.0346(8)
Cl5 0.047(2) 0.049(2) 0.0465(15) 0.0048(14) -0.0015(14) -0.0216(18)
Cl6 0.045(2) 0.051(2) 0.0458(15) 0.0015(14) 0.0022(14) -0.0214(18)

loop_
_atom_type_symbol
_atom_type_description
_atom_type_scat_dispersion_real
_atom_type_scat_dispersion_imag
_atom_type_scat_source
C C 0.0030 0.0020 'International Tables Vol C Tables 4.2.6.8 and 6.1.1.4'
H H 0.0000 0.0000 'International Tables Vol C Tables 4.2.6.8 and 6.1.1.4'
Cl Cl 0.1480 0.1590 'International Tables Vol C Tables 4.2.6.8 and 6.1.1.4'
Gd Gd -0.1650 3.9040 'International Tables Vol C Tables 4.2.6.8 and 6.1.1.4'
O O 0.0110 0.0060 'International Tables Vol C Tables 4.2.6.8 and 6.1.1.4'

loop_
_geom_angle_atom_site_label_1
_geom_angle_atom_site_label_2
_geom_angle_atom_site_label_3
_geom_angle
_geom_angle_site_symmetry_1
_geom_angle_site_symmetry_3
O6 Gd1 Cl6 80.18(14) . 2_566
O6 Gd1 Cl6 112.83(13) . .
Cl6 Gd1 Cl6 81.16(13) 2_566 .
O6 Gd1 O5 161.76(15) . .
Cl6 Gd1 O5 113.56(13) 2_566 .
Cl6 Gd1 O5 82.16(14) . .
O6 Gd1 Cl5 75.75(12) . .
Cl6 Gd1 Cl5 69.79(12) 2_566 .
Cl6 Gd1 Cl5 37.35(12) . .
O5 Gd1 Cl5 119.42(14) . .
O6 Gd1 Cl5 117.45(15) . 2_566
Cl6 Gd1 Cl5 37.31(12) 2_566 2_566
Cl6 Gd1 Cl5 69.56(11) . 2_566
O5 Gd1 Cl5 76.71(14) . 2_566
Cl5 Gd1 Cl5 82.45(11) . 2_566
O6 Gd1 O4 77.74(15) . .
Cl6 Gd1 O4 138.52(14) 2_566 .
Cl6 Gd1 O4 139.98(13) . .
O5 Gd1 O4 84.07(15) . .
Cl5 Gd1 O4 135.46(11) . .
Cl5 Gd1 O4 141.94(11) 2_566 .
O6 Gd1 Cl4 88.66(10) . .
Cl6 Gd1 Cl4 70.71(8) 2_566 .
Cl6 Gd1 Cl4 141.14(8) . .
O5 Gd1 Cl4 85.08(11) . .
Cl5 Gd1 Cl4 139.38(10) . .
Cl5 Gd1 Cl4 71.81(8) 2_566 .
O4 Gd1 Cl4 74.09(9) . .
O6 Gd1 Cl3 86.65(12) . .
Cl6 Gd1 Cl3 141.13(8) 2_566 .
Cl6 Gd1 Cl3 70.58(8) . .
O5 Gd1 Cl3 88.93(11) . .
Cl5 Gd1 Cl3 71.55(9) . .
Cl5 Gd1 Cl3 139.03(9) 2_566 .
O4 Gd1 Cl3 71.77(10) . .
Cl4 Gd1 Cl3 145.76(4) . .
O6 Gd1 Gd1 98.26(10) . 2_566
Cl6 Gd1 Gd1 40.63(8) 2_566 2_566
Cl6 Gd1 Gd1 40.53(9) . 2_566
O5 Gd1 Gd1 99.96(10) . 2_566
Cl5 Gd1 Gd1 41.31(7) . 2_566
Cl5 Gd1 Gd1 41.14(8) 2_566 2_566
O4 Gd1 Gd1 175.82(10) . 2_566
Cl4 Gd1 Gd1 107.21(3) . 2_566
Cl3 Gd1 Gd1 107.03(4) . 2_566
O6 Gd1 Gd2 96.46(11) . .
Cl6 Gd1 Gd2 31.63(8) 2_566 .
Cl6 Gd1 Gd2 99.54(8) . .
O5 Gd1 Gd2 90.91(11) . .
Cl5 Gd1 Gd2 99.98(8) . .
Cl5 Gd1 Gd2 31.84(8) 2_566 .
O4 Gd1 Gd2 118.11(9) . .
Cl4 Gd1 Gd2 44.04(3) . .
Cl3 Gd1 Gd2 170.05(3) . .
Gd1 Gd1 Gd2 63.21(2) 2_566 .
O6 Gd1 Gd2 91.00(9) . 2_566
Cl6 Gd1 Gd2 99.45(8) 2_566 2_566
Cl6 Gd1 Gd2 31.53(7) . 2_566
O5 Gd1 Gd2 98.08(11) . 2_566
Cl5 Gd1 Gd2 31.59(9) . 2_566
Cl5 Gd1 Gd2 99.64(8) 2_566 2_566
O4 Gd1 Gd2 115.53(9) . 2_566
Cl4 Gd1 Gd2 170.06(3) . 2_566
Cl3 Gd1 Gd2 44.06(3) . 2_566
Gd1 Gd1 Gd2 63.015(19) 2_566 2_566
Gd2 Gd1 Gd2 126.227(19) . 2_566
Cl5 Gd2 Cl6 38.39(12) 2_566 2_566
Cl5 Gd2 O7 77.44(14) 2_566 .
Cl6 Gd2 O7 115.76(14) 2_566 .
Cl5 Gd2 O1 120.64(13) 2_566 .
Cl6 Gd2 O1 82.29(14) 2_566 .
O7 Gd2 O1 161.90(15) . .
Cl5 Gd2 O3 140.49(15) 2_566 .
Cl6 Gd2 O3 140.12(11) 2_566 .
O7 Gd2 O3 83.07(16) . .
O1 Gd2 O3 81.64(16) . .
Cl5 Gd2 O2 139.59(14) 2_566 .
Cl6 Gd2 O2 143.70(14) 2_566 .
O7 Gd2 O2 82.48(18) . .
O1 Gd2 O2 83.09(18) . .
O3 Gd2 O2 69.24(15) . .
Cl5 Gd2 Cl4 74.01(9) 2_566 .
Cl6 Gd2 Cl4 72.38(9) 2_566 .
O7 Gd2 Cl4 91.26(13) . .
O1 Gd2 Cl4 93.30(12) . .
O3 Gd2 Cl4 72.41(10) . .
O2 Gd2 Cl4 141.60(11) . .
Cl5 Gd2 Cl3 73.51(9) 2_566 2_566
Cl6 Gd2 Cl3 72.20(9) 2_566 2_566
O7 Gd2 Cl3 97.07(13) . 2_566
O1 Gd2 Cl3 89.56(11) . 2_566
O3 Gd2 Cl3 143.57(11) . 2_566
O2 Gd2 Cl3 74.65(11) . 2_566
Cl4 Gd2 Cl3 143.71(4) . 2_566
Cl5 Gd2 Gd1 33.10(8) 2_566 .
Cl6 Gd2 Gd1 32.34(9) 2_566 .
O7 Gd2 Gd1 95.01(11) . .
O1 Gd2 Gd1 100.61(11) . .
O3 Gd2 Gd1 117.54(10) . .
O2 Gd2 Gd1 172.54(11) . .
Cl4 Gd2 Gd1 45.16(3) . .
Cl3 Gd2 Gd1 98.79(4) 2_566 .
Cl5 Gd2 Gd1 32.71(9) 2_566 2_566
Cl6 Gd2 Gd1 32.31(8) 2_566 2_566
O7 Gd2 Gd1 97.70(11) . 2_566
O1 Gd2 Gd1 98.88(10) . 2_566
O3 Gd2 Gd1 171.29(10) . 2_566
O2 Gd2 Gd1 119.46(11) . 2_566
Cl4 Gd2 Gd1 98.89(3) . 2_566
Cl3 Gd2 Gd1 45.06(3) 2_566 2_566
Gd1 Gd2 Gd1 53.773(19) . 2_566
Cl5 Gd2 H2O3 149.3 2_566 .
Cl6 Gd2 H2O3 158.9 2_566 .
O7 Gd2 H2O3 76.3 . .
O1 Gd2 H2O3 86.1 . .
O3 Gd2 H2O3 19.4 . .
O2 Gd2 H2O3 50.8 . .
Cl4 Gd2 H2O3 90.9 . .
Cl3 Gd2 H2O3 125.4 2_566 .
Gd1 Gd2 H2O3 135.5 . .
Gd1 Gd2 H2O3 168.7 2_566 .
O1 C1 H1A 109.5 . .
O1 C1 H1B 109.5 . .
H1A C1 H1B 109.5 . .
O1 C1 H1C 109.5 . .
H1A C1 H1C 109.5 . .
H1B C1 H1C 109.5 . .
O1M C1M H103 107.9 . .
O1M C1M H101 113.6 . .
H103 C1M H101 109.2 . .
O1M C1M H102 108.0 . .
H103 C1M H102 107.4 . .
H101 C1M H102 110.5 . .
O2 C2 H2A 109.5 . .
O2 C2 H2B 109.5 . .
H2A C2 H2B 109.5 . .
O2 C2 H2C 109.5 . .
H2A C2 H2C 109.5 . .
H2B C2 H2C 109.5 . .
O7 C3 H3A 109.5 . .
O7 C3 H3B 109.5 . .
H3A C3 H3B 109.5 . .
O7 C3 H3C 109.5 . .
H3A C3 H3C 109.5 . .
H3B C3 H3C 109.5 . .
O5 C4 H4A 109.5 . .
O5 C4 H4B 109.5 . .
H4A C4 H4B 109.5 . .
O5 C4 H4C 109.5 . .
H4A C4 H4C 109.5 . .
H4B C4 H4C 109.5 . .
O4 C5 H5A 109.5 . .
O4 C5 H5B 109.5 . .
H5A C5 H5B 109.5 . .
O4 C5 H5C 109.5 . .
H5A C5 H5C 109.5 . .
H5B C5 H5C 109.5 . .
O6 C6 H6A 109.5 . .
O6 C6 H6B 109.5 . .
H6A C6 H6B 109.5 . .
O6 C6 H6C 109.5 . .
H6A C6 H6C 109.5 . .
H6B C6 H6C 109.5 . .
C1 O1 Gd2 130.3(4) . .
C1 O1 H302 109.6 . .
Gd2 O1 H302 119.8 . .
C2 O2 Gd2 135.0(4) . .
C2 O2 H200 107.0 . .
Gd2 O2 H200 106.2 . .
Gd2 O3 H2O3 89.7 . .
C5 O4 Gd1 133.8(3) . .
C5 O4 H1O4 114.0 . .
Gd1 O4 H1O4 108.9 . .
C4 O5 Gd1 134.5(4) . .
C4 O5 H1O5 112.2 . .
Gd1 O5 H1O5 112.9 . .
C6 O6 Gd1 132.4(4) . .
C6 O6 H400 117.1 . .
Gd1 O6 H400 109.9 . .
C3 O7 Gd2 134.5(4) . .
C3 O7 H7 110(5) . .
Gd2 O7 H7 115(5) . .
C1M O1M H111 124.6 . .
Gd2 Cl3 Gd1 90.88(5) 2_566 .
Gd2 Cl4 Gd1 90.81(4) . .
Cl6 Cl5 Gd2 70.98(18) . 2_566
Cl6 Cl5 Gd1 70.73(18) . .
Gd2 Cl5 Gd1 115.70(16) 2_566 .
Cl6 Cl5 Gd1 70.27(17) . 2_566
Gd2 Cl5 Gd1 115.05(13) 2_566 2_566
Gd1 Cl5 Gd1 97.55(11) . 2_566
Cl5 Cl6 Gd2 70.63(16) . 2_566
Cl5 Cl6 Gd1 72.41(19) . 2_566
Gd2 Cl6 Gd1 116.03(15) 2_566 2_566
Cl5 Cl6 Gd1 71.92(17) . .
Gd2 Cl6 Gd1 116.15(13) 2_566 .
Gd1 Cl6 Gd1 98.84(13) 2_566 .

loop_
_geom_bond_atom_site_label_1
_geom_bond_atom_site_label_2
_geom_bond_distance
_geom_bond_site_symmetry_2
Gd1 O6 2.375(4) .
Gd1 Cl6 2.376(4) 2_566
Gd1 Cl6 2.381(3) .
Gd1 O5 2.384(5) .
Gd1 Cl5 2.398(3) .
Gd1 Cl5 2.407(3) 2_566
Gd1 O4 2.440(3) .
Gd1 Cl4 2.8307(14) .
Gd1 Cl3 2.8311(15) .
Gd1 Gd1 3.6137(10) 2_566
Gd1 Gd2 3.9920(10) .
Gd1 Gd2 3.9990(11) 2_566
Gd2 Cl5 2.325(4) 2_566
Gd2 Cl6 2.330(3) 2_566
Gd2 O7 2.358(5) .
Gd2 O1 2.359(5) .
Gd2 O3 2.418(4) .
Gd2 O2 2.429(4) .
Gd2 Cl4 2.7752(15) .
Gd2 Cl3 2.7813(15) 2_566
Gd2 Gd1 3.9990(11) 2_566
Gd2 H2O3 2.5589 .
C1 O1 1.421(8) .
C1 H1A 0.9600 .
C1 H1B 0.9600 .
C1 H1C 0.9600 .
C1M O1M 1.390(9) .
C1M H103 0.9634 .
C1M H101 0.9555 .
C1M H102 0.9678 .
C2 O2 1.415(9) .
C2 H2A 0.9600 .
C2 H2B 0.9600 .
C2 H2C 0.9600 .
C3 O7 1.414(6) .
C3 H3A 0.9600 .
C3 H3B 0.9600 .
C3 H3C 0.9600 .
C4 O5 1.417(9) .
C4 H4A 0.9600 .
C4 H4B 0.9600 .
C4 H4C 0.9600 .
C5 O4 1.409(7) .
C5 H5A 0.9600 .
C5 H5B 0.9600 .
C5 H5C 0.9600 .
C6 O6 1.399(7) .
C6 H6A 0.9600 .
C6 H6B 0.9600 .
C6 H6C 0.9600 .
O1 H302 0.8502 .
O2 H200 0.8508 .
O3 H2O3 0.8499 .
O4 H1O4 0.8500 .
O5 H1O5 0.8499 .
O6 H400 0.8501 .
O7 H7 0.85(2) .
O1M H111 0.8639 .
Cl3 Gd2 2.7813(15) 2_566
Cl5 Cl6 1.530(5) .
Cl5 Gd2 2.325(4) 2_566
Cl5 Gd1 2.407(3) 2_566
Cl6 Gd2 2.330(3) 2_566
Cl6 Gd1 2.376(4) 2_566
